data_4327388
loop_
_publ_author_name
'Pankaj Das'
'Jean-Fran\,cois Capon'
'Fr\'ed\'eric Gloaguen'
'Fran\,cois Y. P\'etillon'
'Philippe Schollhammer'
'Jean Talarmin'
'Kenneth W. Muir'

_publ_contact_author 'Muir, Kenneth W.'
_publ_contact_author_email ken@chem.gla.ac.uk
_publ_section_title
;
 Di-Iron Aza Diphosphido Complexes: Mimics for the Active Site of Fe-Only
 Hydrogenase, and Effects of Changing the Coordinating Atoms of the
 Bridging Ligand in [Fe2{\m-(ECH2)2NR}(CO)6]
;
_journal_name_full 'Inorganic Chemistry'
_journal_page_first 8203
_journal_page_last 8205
_journal_paper_doi 10.1021/ic048772+
_journal_volume 43
_journal_year 2004
_chemical_formula_moiety 'C23 H22 Fe2 N O7 P2, B F4'
_chemical_formula_sum 'C23 H22 B F4 Fe2 N O7 P2'
_chemical_formula_weight 684.87
_chemical_name_common km2403
_chemical_name_systematic
;
 ?
;
_space_group_IT_number 4
_symmetry_cell_setting monoclinic
_symmetry_space_group_name_Hall 'P 2yb'
_symmetry_space_group_name_H-M 'P 1 21 1'
_atom_sites_solution_hydrogens geom
_atom_sites_solution_primary direct
_atom_sites_solution_secondary difmap
_audit_creation_date 2004-08-17T12:14:00-00:00
_audit_creation_method 'WinGX routine CIF_UPDATE'
_cell_angle_alpha 90
_cell_angle_beta 112.1670
_cell_angle_gamma 90
_cell_formula_units_Z 4
_cell_length_a 8.9407(3)
_cell_length_b 30.1453(10)
_cell_length_c 11.2557(3)
_cell_measurement_reflns_used 160435
_cell_measurement_temperature 115(2)
_cell_measurement_theta_max 27.485
_cell_measurement_theta_min 2.19
_cell_volume 2809.42(15)
_computing_cell_refinement 'HKL Scalepack (Otwinowski & Minor 1997)'
_computing_data_collection 'Collect (Nonius BV, 1997-2000)'
_computing_data_reduction 'HKL Denzo and Scalepack (Otwinowski & Minor 19'
_computing_molecular_graphics 'WINGX (Farrugia (1997)'
_computing_publication_material 'WINGX (Farrugia (1997)'
_computing_structure_refinement 'SHELXL-97 (Sheldrick, 1997)'
_computing_structure_solution 'SHELXS-97 (Sheldrick, 1997)'
_diffrn_ambient_temperature 115(2)
_diffrn_measured_fraction_theta_full 0.983
_diffrn_measured_fraction_theta_max 0.983
_diffrn_measurement_device '95mm CCD camera on \k-goniostat'
_diffrn_measurement_device_type KappaCCD
_diffrn_measurement_method 'CCD rotation images, thick slice \f & \w scans'
_diffrn_orient_matrix_type 'by Nonius Collect from scalepack cell'
_diffrn_orient_matrix_UB_11 -0.66452E-2
_diffrn_orient_matrix_UB_12 0.61969E-2
_diffrn_orient_matrix_UB_13 0.851513E-1
_diffrn_orient_matrix_UB_21 0.720631E-1
_diffrn_orient_matrix_UB_22 0.263325E-1
_diffrn_orient_matrix_UB_23 0.111392E-1
_diffrn_orient_matrix_UB_31 -0.966913E-1
_diffrn_orient_matrix_UB_32 0.191995E-1
_diffrn_orient_matrix_UB_33 -0.427617E-1
_diffrn_radiation_monochromator graphite
_diffrn_radiation_probe x-ray
_diffrn_radiation_type MoK\a
_diffrn_radiation_wavelength 0.71073
_diffrn_reflns_av_R_equivalents 0.0552
_diffrn_reflns_av_unetI/netI 0.044
_diffrn_reflns_limit_h_max 10
_diffrn_reflns_limit_h_min -11
_diffrn_reflns_limit_k_max 39
_diffrn_reflns_limit_k_min -39
_diffrn_reflns_limit_l_max 14
_diffrn_reflns_limit_l_min 0
_diffrn_reflns_number 36940
_diffrn_reflns_reduction_process
;
 Scaled and merged with SORTAV
 R.H. Blessing, (1987) Cryst. Rev. 1, 3-58
 R.H. Blessing, (1989) J. Appl. Cryst. 22, 396-397
 Final data set contains 5548 Friedel pairs
;
_diffrn_reflns_theta_full 27.51
_diffrn_reflns_theta_max 27.51
_diffrn_reflns_theta_min 2.38
_exptl_absorpt_coefficient_mu 1.216
_exptl_absorpt_correction_T_max 0.8881
_exptl_absorpt_correction_T_min 0.6756
_exptl_absorpt_correction_type multi-scan
_exptl_absorpt_process_details
;
 SORTAV option in WINGX (Farrugia, 1997)
;
_exptl_crystal_colour red
_exptl_crystal_density_diffrn 1.619
_exptl_crystal_description plate
_exptl_crystal_F_000 1384
_exptl_crystal_size_max 0.35
_exptl_crystal_size_mid 0.2
_exptl_crystal_size_min 0.1
_refine_diff_density_max 0.39
_refine_diff_density_min -0.39
_refine_diff_density_rms 0.063
_refine_ls_abs_structure_details 'Flack H D (1983), Acta Cryst. A39, 876-881'
_refine_ls_abs_structure_Flack -0.016(9)
_refine_ls_extinction_method none
_refine_ls_goodness_of_fit_ref 1.046
_refine_ls_hydrogen_treatment mixed
_refine_ls_matrix_type full
_refine_ls_number_parameters 731
_refine_ls_number_reflns 12131
_refine_ls_number_restraints 1
_refine_ls_restrained_S_all 1.046
_refine_ls_R_factor_all 0.0437
_refine_ls_R_factor_gt 0.0327
_refine_ls_shift/su_max 0.001
_refine_ls_shift/su_mean 0
_refine_ls_structure_factor_coef Fsqd
_refine_ls_weighting_details 'calc w=1/[\s^2^(Fo^2^)+(0.0272P)^2^+1.5644P] where P=(Fo^2^+2Fc^2^)/3'
_refine_ls_weighting_scheme calc
_refine_ls_wR_factor_gt 0.0674
_refine_ls_wR_factor_ref 0.0713
_reflns_number_gt 10704
_reflns_number_total 12131
_reflns_threshold_expression >2sigma(I)
_cod_data_source_file ic0487722Bsi20040902_034532_1.cif
_cod_data_source_block 4
_cod_original_cell_volume 2809.41(15)
_cod_database_code 4327388

loop_
_symmetry_equiv_pos_as_xyz
'x, y, z'
'-x, y+1/2, -z'

loop_
_atom_site_label
_atom_site_type_symbol
_atom_site_fract_x
_atom_site_fract_y
_atom_site_fract_z
_atom_site_U_iso_or_equiv
_atom_site_adp_type
_atom_site_occupancy
_atom_site_symmetry_multiplicity
_atom_site_calc_flag
_atom_site_refinement_flags
Fe11 Fe 0.78949(5) 0.232507(13) 0.09646(4) 0.01598(9) Uani 1 1 d .
Fe12 Fe 0.61185(5) 0.184908(12) 0.18953(4) 0.01666(9) Uani 1 1 d .
P11 P 0.54873(9) 0.24985(2) 0.09647(7) 0.01651(15) Uani 1 1 d .
P12 P 0.81914(9) 0.22689(2) 0.29931(7) 0.01585(15) Uani 1 1 d .
O11 O 1.0933(3) 0.18281(8) 0.1646(2) 0.0297(5) Uani 1 1 d .
O12 O 0.6399(3) 0.19514(10) -0.1633(2) 0.0366(7) Uani 1 1 d .
O13 O 0.9109(3) 0.31489(8) 0.0275(2) 0.0369(6) Uani 1 1 d .
O14 O 0.8248(3) 0.10643(7) 0.2523(2) 0.0293(5) Uani 1 1 d .
O15 O 0.3590(3) 0.14008(8) -0.0271(2) 0.0338(6) Uani 1 1 d .
O16 O 0.4631(3) 0.18859(10) 0.3790(2) 0.0373(6) Uani 1 1 d .
O17 O 0.7174(3) 0.33012(9) 0.5753(2) 0.0345(6) Uani 1 1 d .
N1 N 0.6906(3) 0.31225(8) 0.2926(2) 0.0169(5) Uani 1 1 d .
C101 C 0.3704(4) 0.26048(10) -0.0471(3) 0.0185(6) Uani 1 1 d .
C102 C 0.2202(4) 0.24568(12) -0.0537(3) 0.0279(7) Uani 1 1 d .
H102 H 0.2119 0.2287 0.0147 0.034 Uiso 1 1 calc R
C103 C 0.0822(4) 0.25568(13) -0.1599(3) 0.0345(8) Uani 1 1 d .
H103 H -0.0204 0.2454 -0.1648 0.041 Uiso 1 1 calc R
C104 C 0.0955(4) 0.28086(12) -0.2592(3) 0.0316(8) Uani 1 1 d .
H104 H 0.001 0.2884 -0.331 0.038 Uiso 1 1 calc R
C105 C 0.2446(4) 0.29502(12) -0.2543(3) 0.0298(8) Uani 1 1 d .
H105 H 0.2531 0.3115 -0.3234 0.036 Uiso 1 1 calc R
C106 C 0.3832(4) 0.28492(10) -0.1469(3) 0.0241(7) Uani 1 1 d .
H106 H 0.486 0.2948 -0.1425 0.029 Uiso 1 1 calc R
C107 C 0.9882(4) 0.20412(11) 0.4332(3) 0.0201(6) Uani 1 1 d .
C108 C 1.1457(4) 0.21771(10) 0.4587(3) 0.0214(6) Uani 1 1 d .
H108 H 1.1677 0.2383 0.4035 0.026 Uiso 1 1 calc R
C109 C 1.2714(4) 0.20110(12) 0.5657(3) 0.0276(7) Uani 1 1 d .
H109 H 1.3794 0.21 0.5828 0.033 Uiso 1 1 calc R
C110 C 1.2385(4) 0.17151(12) 0.6469(3) 0.0304(8) Uani 1 1 d .
H110 H 1.3245 0.1601 0.7195 0.036 Uiso 1 1 calc R
C111 C 1.0819(4) 0.15844(12) 0.6233(3) 0.0296(8) Uani 1 1 d .
H111 H 1.0602 0.1386 0.6804 0.036 Uiso 1 1 calc R
C112 C 0.9561(4) 0.17438(11) 0.5160(3) 0.0258(7) Uani 1 1 d .
H112 H 0.8484 0.1651 0.4988 0.031 Uiso 1 1 calc R
C113 C 0.7807(4) 0.27636(10) 0.3820(3) 0.0192(6) Uani 1 1 d .
H11A H 0.7184 0.2671 0.4342 0.023 Uiso 1 1 calc R
H11B H 0.8855 0.2883 0.4412 0.023 Uiso 1 1 calc R
C114 C 0.5297(4) 0.29696(9) 0.1963(3) 0.0171(6) Uani 1 1 d .
H11C H 0.4764 0.3221 0.1395 0.021 Uiso 1 1 calc R
H11D H 0.4599 0.2879 0.2425 0.021 Uiso 1 1 calc R
C115 C 0.6772(4) 0.35370(10) 0.3635(3) 0.0239(7) Uani 1 1 d .
H11E H 0.7868 0.3661 0.4081 0.029 Uiso 1 1 calc R
H11F H 0.6131 0.376 0.3001 0.029 Uiso 1 1 calc R
C116 C 0.6005(4) 0.34670(12) 0.4607(3) 0.0274(7) Uani 1 1 d .
H11G H 0.5569 0.3751 0.4778 0.033 Uiso 1 1 calc R
H11H H 0.51 0.3254 0.4267 0.033 Uiso 1 1 calc R
C117 C 0.6538(6) 0.32304(16) 0.6719(4) 0.0526(12) Uani 1 1 d .
H11I H 0.6084 0.3508 0.6886 0.079 Uiso 1 1 calc R
H11J H 0.7402 0.313 0.7508 0.079 Uiso 1 1 calc R
H11K H 0.5688 0.3004 0.6429 0.079 Uiso 1 1 calc R
C118 C 0.9738(4) 0.20162(11) 0.1363(3) 0.0215(7) Uani 1 1 d .
C119 C 0.6971(4) 0.20995(11) -0.0630(3) 0.0239(7) Uani 1 1 d .
C120 C 0.8644(4) 0.28389(11) 0.0598(3) 0.0236(7) Uani 1 1 d .
C121 C 0.7389(4) 0.13639(11) 0.2300(3) 0.0204(7) Uani 1 1 d .
C122 C 0.4575(4) 0.15743(11) 0.0564(3) 0.0245(7) Uani 1 1 d .
C123 C 0.5171(4) 0.18573(11) 0.3031(3) 0.0231(6) Uani 1 1 d .
H1 H 0.749(5) 0.3223(13) 0.245(4) 0.037(11) Uiso 1 1 d .
Fe21 Fe 0.97178(5) 0.016378(12) -0.26831(4) 0.01601(9) Uani 1 1 d .
Fe22 Fe 0.79287(5) 0.064637(13) -0.17719(4) 0.01734(9) Uani 1 1 d .
P21 P 0.73083(9) -0.00080(2) -0.26900(7) 0.01658(15) Uani 1 1 d .
P22 P 1.00086(9) 0.02278(2) -0.06558(7) 0.01574(15) Uani 1 1 d .
O21 O 1.0955(3) -0.06647(8) -0.3326(3) 0.0367(7) Uani 1 1 d .
O22 O 1.2729(3) 0.06629(8) -0.2147(2) 0.0279(5) Uani 1 1 d .
O23 O 0.8208(3) 0.05064(11) -0.5309(2) 0.0428(7) Uani 1 1 d .
O24 O 0.6214(3) 0.06047(10) -0.0028(2) 0.0419(7) Uani 1 1 d .
O25 O 0.9853(3) 0.14640(7) -0.1006(2) 0.0293(5) Uani 1 1 d .
O26 O 0.5613(4) 0.11087(10) -0.4020(3) 0.0493(8) Uani 1 1 d .
O27 O 0.9007(3) -0.08067(9) 0.2105(2) 0.0353(6) Uani 1 1 d .
N2 N 0.8718(3) -0.06258(8) -0.0722(2) 0.0180(5) Uani 1 1 d .
C201 C 0.5530(4) -0.01155(10) -0.4118(3) 0.0202(6) Uani 1 1 d .
C202 C 0.4034(4) 0.00367(14) -0.4188(3) 0.0355(9) Uani 1 1 d .
H202 H 0.3955 0.0214 -0.3517 0.043 Uiso 1 1 calc R
C203 C 0.2644(5) -0.00714(16) -0.5247(3) 0.0434(10) Uani 1 1 d .
H203 H 0.1617 0.0027 -0.5286 0.052 Uiso 1 1 calc R
C204 C 0.2761(5) -0.03173(13) -0.6225(3) 0.0368(9) Uani 1 1 d .
H204 H 0.1815 -0.0389 -0.6946 0.044 Uiso 1 1 calc R
C205 C 0.4257(5) -0.04640(11) -0.6173(3) 0.0327(8) Uani 1 1 d .
H205 H 0.4332 -0.0631 -0.6864 0.039 Uiso 1 1 calc R
C206 C 0.5638(4) -0.03677(10) -0.5117(3) 0.0241(7) Uani 1 1 d .
H206 H 0.6658 -0.0474 -0.5074 0.029 Uiso 1 1 calc R
C207 C 1.1717(4) 0.04444(9) 0.0687(3) 0.0165(6) Uani 1 1 d .
C208 C 1.1445(4) 0.07288(10) 0.1558(3) 0.0218(6) Uani 1 1 d .
H208 H 1.038 0.0828 0.1408 0.026 Uiso 1 1 calc R
C209 C 1.2723(4) 0.08684(11) 0.2645(3) 0.0267(7) Uani 1 1 d .
H209 H 1.2533 0.1063 0.3237 0.032 Uiso 1 1 calc R
C210 C 1.4271(4) 0.07247(10) 0.2865(3) 0.0252(7) Uani 1 1 d .
H210 H 1.5147 0.0821 0.3608 0.03 Uiso 1 1 calc R
C211 C 1.4551(4) 0.04395(11) 0.2003(3) 0.0240(7) Uani 1 1 d .
H211 H 1.5618 0.0341 0.2158 0.029 Uiso 1 1 calc R
C212 C 1.3271(4) 0.02973(10) 0.0911(3) 0.0213(6) Uani 1 1 d .
H212 H 1.3461 0.0101 0.0323 0.026 Uiso 1 1 calc R
C213 C 0.7125(4) -0.04762(10) -0.1674(3) 0.0189(6) Uani 1 1 d .
H21A H 0.6431 -0.0383 -0.1211 0.023 Uiso 1 1 calc R
H21B H 0.659 -0.0729 -0.2234 0.023 Uiso 1 1 calc R
C214 C 0.9606(4) -0.02624(10) 0.0172(3) 0.0190(6) Uani 1 1 d .
H21C H 1.0648 -0.038 0.0779 0.023 Uiso 1 1 calc R
H21D H 0.8966 -0.0168 0.0678 0.023 Uiso 1 1 calc R
C215 C 0.8598(4) -0.10424(10) -0.0001(3) 0.0238(7) Uani 1 1 d .
H21E H 0.7973 -0.1267 -0.0635 0.029 Uiso 1 1 calc R
H21F H 0.9699 -0.1162 0.0448 0.029 Uiso 1 1 calc R
C216 C 0.7829(4) -0.09813(12) 0.0956(3) 0.0274(7) Uani 1 1 d .
H21G H 0.6905 -0.0774 0.0616 0.033 Uiso 1 1 calc R
H21H H 0.7423 -0.1269 0.1135 0.033 Uiso 1 1 calc R
C217 C 0.8350(6) -0.07450(16) 0.3076(4) 0.0547(12) Uani 1 1 d .
H21I H 0.7464 -0.053 0.2776 0.082 Uiso 1 1 calc R
H21J H 0.9196 -0.0634 0.3861 0.082 Uiso 1 1 calc R
H21K H 0.7942 -0.1029 0.3253 0.082 Uiso 1 1 calc R
C218 C 1.0479(4) -0.03537(11) -0.3021(3) 0.0232(7) Uani 1 1 d .
C219 C 1.1541(4) 0.04741(10) -0.2345(3) 0.0194(6) Uani 1 1 d .
C220 C 0.8797(4) 0.03707(11) -0.4286(3) 0.0260(7) Uani 1 1 d .
C221 C 0.6861(4) 0.06336(12) -0.0720(3) 0.0265(7) Uani 1 1 d .
C222 C 0.9138(4) 0.11440(11) -0.1281(3) 0.0236(7) Uani 1 1 d .
C223 C 0.6490(4) 0.09237(11) -0.3161(3) 0.0274(7) Uani 1 1 d .
H2 H 0.926(4) -0.0690(11) -0.112(3) 0.020(9) Uiso 1 1 d .
B1 B 0.1574(5) 0.34283(13) 0.3426(3) 0.0244(8) Uani 1 1 d .
F1 F 0.2239(3) 0.30888(8) 0.2947(2) 0.0468(6) Uani 1 1 d .
F2 F 0.2374(3) 0.34555(10) 0.47405(19) 0.0538(7) Uani 1 1 d .
F3 F 0.1768(3) 0.38236(7) 0.2878(2) 0.0436(6) Uani 1 1 d .
F4 F -0.0046(2) 0.33469(7) 0.3137(2) 0.0414(5) Uani 1 1 d .
B2 B 0.6581(4) 0.40627(12) 0.0193(3) 0.0237(8) Uani 1 1 d .
F5 F 0.6444(3) 0.36661(7) 0.0759(2) 0.0433(5) Uani 1 1 d .
F6 F 0.8215(2) 0.41519(7) 0.0485(2) 0.0396(5) Uani 1 1 d .
F7 F 0.5785(3) 0.40334(9) -0.11000(19) 0.0513(6) Uani 1 1 d .
F8 F 0.5937(3) 0.43990(8) 0.0704(2) 0.0437(5) Uani 1 1 d .

loop_
_atom_site_aniso_label
_atom_site_aniso_U_11
_atom_site_aniso_U_22
_atom_site_aniso_U_33
_atom_site_aniso_U_23
_atom_site_aniso_U_13
_atom_site_aniso_U_12
Fe11 0.0135(2) 0.0188(2) 0.01594(19) 0.00043(16) 0.00576(16) 0.00110(17)
Fe12 0.0148(2) 0.0172(2) 0.0177(2) 0.00019(16) 0.00577(16) -0.00062(17)
P11 0.0138(4) 0.0186(4) 0.0167(3) 0.0001(3) 0.0053(3) 0.0007(3)
P12 0.0137(4) 0.0179(4) 0.0156(3) -0.0001(3) 0.0052(3) 0.0007(3)
O11 0.0231(13) 0.0373(13) 0.0276(12) -0.0006(10) 0.0084(10) 0.0109(11)
O12 0.0280(15) 0.0518(16) 0.0239(13) -0.0128(12) 0.0030(11) 0.0068(13)
O13 0.0457(17) 0.0261(13) 0.0463(15) 0.0053(11) 0.0258(13) -0.0050(12)
O14 0.0298(13) 0.0235(11) 0.0368(13) 0.0024(10) 0.0151(10) 0.0071(10)
O15 0.0293(14) 0.0320(13) 0.0285(12) -0.0054(10) -0.0022(11) -0.0065(11)
O16 0.0341(15) 0.0491(15) 0.0392(14) -0.0005(12) 0.0259(12) -0.0014(13)
O17 0.0325(15) 0.0472(15) 0.0244(12) -0.0023(11) 0.0114(11) 0.0104(12)
N1 0.0143(13) 0.0165(12) 0.0209(12) -0.0007(10) 0.0076(11) 0.0008(10)
C101 0.0153(16) 0.0208(14) 0.0191(14) -0.0031(11) 0.0061(12) 0.0021(12)
C102 0.0196(18) 0.0405(19) 0.0222(15) 0.0045(14) 0.0060(13) -0.0002(14)
C103 0.0175(19) 0.049(2) 0.0339(18) -0.0011(16) 0.0058(14) 0.0000(16)
C104 0.0235(19) 0.042(2) 0.0200(16) -0.0045(14) -0.0024(14) 0.0103(16)
C105 0.033(2) 0.0353(19) 0.0206(16) 0.0032(14) 0.0093(14) 0.0104(16)
C106 0.0216(18) 0.0271(16) 0.0253(16) 0.0016(13) 0.0109(13) 0.0017(13)
C107 0.0186(17) 0.0237(16) 0.0173(14) -0.0042(12) 0.0060(12) 0.0016(13)
C108 0.0181(17) 0.0272(15) 0.0206(14) 0.0000(12) 0.0090(12) 0.0008(12)
C109 0.0170(17) 0.0393(19) 0.0231(16) -0.0009(14) 0.0037(13) 0.0030(15)
C110 0.0267(19) 0.0392(19) 0.0213(15) 0.0041(13) 0.0046(14) 0.0125(15)
C111 0.029(2) 0.0347(18) 0.0274(17) 0.0097(14) 0.0125(15) 0.0059(15)
C112 0.0214(18) 0.0287(17) 0.0278(17) 0.0047(13) 0.0096(14) 0.0004(13)
C113 0.0202(17) 0.0179(14) 0.0180(14) -0.0003(11) 0.0055(12) 0.0017(12)
C114 0.0116(15) 0.0194(14) 0.0191(14) -0.0013(11) 0.0043(12) -0.0002(11)
C115 0.0250(18) 0.0199(15) 0.0258(15) -0.0033(12) 0.0085(13) 0.0025(13)
C116 0.0217(18) 0.0360(18) 0.0227(15) -0.0060(14) 0.0065(13) 0.0073(15)
C117 0.064(3) 0.066(3) 0.037(2) 0.005(2) 0.030(2) 0.022(2)
C118 0.0252(19) 0.0214(15) 0.0188(15) -0.0029(12) 0.0094(14) -0.0030(14)
C119 0.0139(16) 0.0299(17) 0.0274(17) -0.0012(14) 0.0073(13) 0.0053(13)
C120 0.0226(18) 0.0258(17) 0.0253(16) -0.0014(13) 0.0124(14) 0.0043(14)
C121 0.0188(18) 0.0228(17) 0.0188(15) -0.0006(13) 0.0064(13) -0.0035(14)
C122 0.0233(18) 0.0225(15) 0.0272(16) 0.0041(13) 0.0088(14) 0.0045(13)
C123 0.0158(16) 0.0233(15) 0.0284(16) 0.0024(13) 0.0062(13) -0.0004(13)
Fe21 0.0135(2) 0.0184(2) 0.01676(19) -0.00035(15) 0.00653(16) -0.00020(16)
Fe22 0.0138(2) 0.0203(2) 0.0170(2) -0.00134(17) 0.00481(17) 0.00231(17)
P21 0.0123(4) 0.0215(4) 0.0156(3) -0.0010(3) 0.0050(3) -0.0005(3)
P22 0.0128(4) 0.0186(4) 0.0154(3) -0.0006(3) 0.0048(3) -0.0002(3)
O21 0.0457(18) 0.0278(13) 0.0443(15) -0.0038(11) 0.0257(13) 0.0063(12)
O22 0.0208(13) 0.0329(12) 0.0325(12) -0.0047(11) 0.0130(10) -0.0078(11)
O23 0.0316(16) 0.0667(19) 0.0258(14) 0.0177(13) 0.0059(12) -0.0057(14)
O24 0.0293(15) 0.0683(19) 0.0368(14) -0.0110(13) 0.0223(12) -0.0062(14)
O25 0.0276(13) 0.0247(12) 0.0352(12) -0.0035(10) 0.0115(10) -0.0048(10)
O26 0.057(2) 0.0425(17) 0.0327(15) 0.0015(13) -0.0009(14) 0.0234(15)
O27 0.0344(15) 0.0503(15) 0.0223(11) -0.0013(11) 0.0120(11) -0.0143(12)
N2 0.0150(14) 0.0213(13) 0.0191(12) -0.0009(10) 0.0080(11) -0.0030(10)
C201 0.0162(16) 0.0263(16) 0.0168(14) -0.0002(12) 0.0050(12) -0.0033(12)
C202 0.0174(18) 0.064(3) 0.0227(16) -0.0083(16) 0.0050(13) 0.0012(17)
C203 0.0179(19) 0.077(3) 0.0310(19) -0.0017(19) 0.0042(15) -0.0017(19)
C204 0.027(2) 0.054(2) 0.0212(17) 0.0032(16) -0.0011(15) -0.0168(18)
C205 0.041(2) 0.0320(19) 0.0200(16) -0.0034(13) 0.0061(15) -0.0112(16)
C206 0.0237(18) 0.0243(16) 0.0232(16) -0.0010(13) 0.0075(14) -0.0016(13)
C207 0.0135(15) 0.0183(14) 0.0154(13) 0.0000(11) 0.0028(11) -0.0022(11)
C208 0.0167(16) 0.0266(16) 0.0206(14) -0.0009(12) 0.0055(12) 0.0038(13)
C209 0.0297(19) 0.0268(16) 0.0195(15) -0.0045(13) 0.0046(13) 0.0019(14)
C210 0.0213(17) 0.0257(16) 0.0229(15) 0.0010(12) 0.0018(13) -0.0068(13)
C211 0.0145(17) 0.0293(17) 0.0262(17) 0.0051(14) 0.0054(13) -0.0021(13)
C212 0.0185(17) 0.0246(15) 0.0222(14) 0.0013(12) 0.0091(12) 0.0005(12)
C213 0.0141(16) 0.0233(15) 0.0206(14) -0.0006(12) 0.0081(12) -0.0041(12)
C214 0.0158(16) 0.0230(15) 0.0166(14) -0.0028(12) 0.0044(12) -0.0032(12)
C215 0.0254(18) 0.0172(14) 0.0255(15) 0.0022(12) 0.0060(13) -0.0048(13)
C216 0.0219(18) 0.0327(17) 0.0257(16) 0.0086(14) 0.0070(13) -0.0049(14)
C217 0.071(3) 0.071(3) 0.034(2) -0.007(2) 0.033(2) -0.022(3)
C218 0.0211(18) 0.0261(17) 0.0247(16) -0.0005(13) 0.0113(13) -0.0036(14)
C219 0.0196(17) 0.0223(15) 0.0178(14) -0.0014(11) 0.0086(12) 0.0050(13)
C220 0.0213(18) 0.0299(17) 0.0283(17) 0.0018(14) 0.0111(14) -0.0032(14)
C221 0.0186(17) 0.0351(18) 0.0218(15) -0.0070(14) 0.0029(13) 0.0003(14)
C222 0.0251(19) 0.0260(17) 0.0208(15) 0.0032(13) 0.0099(13) 0.0062(14)
C223 0.031(2) 0.0273(16) 0.0197(15) -0.0043(13) 0.0043(14) 0.0079(14)
B1 0.0181(19) 0.0311(19) 0.0235(18) 0.0043(15) 0.0072(15) 0.0008(15)
F1 0.0326(14) 0.0464(14) 0.0680(16) -0.0111(12) 0.0265(12) 0.0040(11)
F2 0.0431(15) 0.0920(19) 0.0246(11) 0.0132(12) 0.0107(10) 0.0144(13)
F3 0.0451(14) 0.0414(12) 0.0464(13) 0.0148(10) 0.0197(11) -0.0099(11)
F4 0.0231(11) 0.0393(12) 0.0668(15) -0.0115(11) 0.0228(11) -0.0077(9)
B2 0.0168(19) 0.0282(18) 0.0285(19) 0.0048(15) 0.0112(15) -0.0035(15)
F5 0.0454(14) 0.0383(12) 0.0495(13) 0.0143(10) 0.0217(11) -0.0084(11)
F6 0.0230(11) 0.0407(12) 0.0612(14) -0.0119(10) 0.0229(10) -0.0086(9)
F7 0.0403(14) 0.0867(18) 0.0255(10) 0.0091(11) 0.0107(10) 0.0091(13)
F8 0.0292(12) 0.0444(12) 0.0644(15) -0.0114(11) 0.0255(11) 0.0011(10)

loop_
_atom_type_symbol
_atom_type_description
_atom_type_scat_dispersion_real
_atom_type_scat_dispersion_imag
_atom_type_scat_source
C C 0.0033 0.0016 'International Tables Vol C Tables 4.2.6.8 and 6.1.1.4'
H H 0 0 'International Tables Vol C Tables 4.2.6.8 and 6.1.1.4'
B B 0.0013 0.0007 'International Tables Vol C Tables 4.2.6.8 and 6.1.1.4'
F F 0.0171 0.0103 'International Tables Vol C Tables 4.2.6.8 and 6.1.1.4'
Fe Fe 0.3463 0.8444 'International Tables Vol C Tables 4.2.6.8 and 6.1.1.4'
N N 0.0061 0.0033 'International Tables Vol C Tables 4.2.6.8 and 6.1.1.4'
O O 0.0106 0.006 'International Tables Vol C Tables 4.2.6.8 and 6.1.1.4'
P P 0.1023 0.0942 'International Tables Vol C Tables 4.2.6.8 and 6.1.1.4'

loop_
_geom_angle_atom_site_label_1
_geom_angle_atom_site_label_2
_geom_angle_atom_site_label_3
_geom_angle
C118 Fe11 C120 96.76(15)
C118 Fe11 C119 94.89(14)
C120 Fe11 C119 99.61(15)
C118 Fe11 P12 87.78(10)
C120 Fe11 P12 113.26(10)
C119 Fe11 P12 146.50(11)
C118 Fe11 P11 157.28(11)
C120 Fe11 P11 104.07(11)
C119 Fe11 P11 90.52(10)
P12 Fe11 P11 75.82(3)
C118 Fe11 Fe12 104.63(10)
C120 Fe11 Fe12 153.44(10)
C119 Fe11 Fe12 94.14(11)
P12 Fe11 Fe12 53.18(2)
P11 Fe11 Fe12 52.89(2)
C123 Fe12 C121 104.77(14)
C123 Fe12 C122 100.39(15)
C121 Fe12 C122 92.81(14)
C123 Fe12 P11 102.96(11)
C121 Fe12 P11 150.48(11)
C122 Fe12 P11 91.98(10)
C123 Fe12 P12 96.72(10)
C121 Fe12 P12 90.45(11)
C122 Fe12 P12 161.14(11)
P11 Fe12 P12 76.40(3)
C123 Fe12 Fe11 143.12(10)
C121 Fe12 Fe11 97.22(10)
C122 Fe12 Fe11 107.80(10)
P11 Fe12 Fe11 53.72(2)
P12 Fe12 Fe11 53.34(2)
C101 P11 C114 98.80(13)
C101 P11 Fe12 124.27(10)
C114 P11 Fe12 117.36(10)
C101 P11 Fe11 124.55(10)
C114 P11 Fe11 119.42(10)
Fe12 P11 Fe11 73.39(3)
C107 P12 C113 98.09(13)
C107 P12 Fe12 120.60(11)
C113 P12 Fe12 117.89(11)
C107 P12 Fe11 128.69(10)
C113 P12 Fe11 119.01(10)
Fe12 P12 Fe11 73.47(3)
C116 O17 C117 112.3(3)
C113 N1 C114 112.9(2)
C113 N1 C115 111.9(2)
C114 N1 C115 112.8(2)
C113 N1 H1 110(2)
C114 N1 H1 106(2)
C115 N1 H1 102(2)
C106 C101 C102 120.1(3)
C106 C101 P11 120.1(2)
C102 C101 P11 119.7(2)
C103 C102 C101 120.2(3)
C103 C102 H102 119.9
C101 C102 H102 119.9
C102 C103 C104 119.5(3)
C102 C103 H103 120.3
C104 C103 H103 120.3
C105 C104 C103 120.7(3)
C105 C104 H104 119.7
C103 C104 H104 119.7
C104 C105 C106 119.6(3)
C104 C105 H105 120.2
C106 C105 H105 120.2
C101 C106 C105 120.0(3)
C101 C106 H106 120
C105 C106 H106 120
C108 C107 C112 119.9(3)
C108 C107 P12 121.4(2)
C112 C107 P12 118.6(3)
C107 C108 C109 119.8(3)
C107 C108 H108 120.1
C109 C108 H108 120.1
C110 C109 C108 119.9(3)
C110 C109 H109 120.1
C108 C109 H109 120.1
C111 C110 C109 120.6(3)
C111 C110 H110 119.7
C109 C110 H110 119.7
C110 C111 C112 119.8(3)
C110 C111 H111 120.1
C112 C111 H111 120.1
C111 C112 C107 120.0(3)
C111 C112 H112 120
C107 C112 H112 120
N1 C113 P12 113.54(19)
N1 C113 H11A 108.9
P12 C113 H11A 108.9
N1 C113 H11B 108.9
P12 C113 H11B 108.9
H11A C113 H11B 107.7
N1 C114 P11 112.78(19)
N1 C114 H11C 109
P11 C114 H11C 109
N1 C114 H11D 109
P11 C114 H11D 109
H11C C114 H11D 107.8
C116 C115 N1 114.5(3)
C116 C115 H11E 108.6
N1 C115 H11E 108.6
C116 C115 H11F 108.6
N1 C115 H11F 108.6
H11E C115 H11F 107.6
O17 C116 C115 109.2(3)
O17 C116 H11G 109.8
C115 C116 H11G 109.8
O17 C116 H11H 109.8
C115 C116 H11H 109.8
H11G C116 H11H 108.3
O17 C117 H11I 109.5
O17 C117 H11J 109.5
H11I C117 H11J 109.5
O17 C117 H11K 109.5
H11I C117 H11K 109.5
H11J C117 H11K 109.5
O11 C118 Fe11 177.9(3)
O12 C119 Fe11 179.0(3)
O13 C120 Fe11 174.5(3)
O14 C121 Fe12 176.2(3)
O15 C122 Fe12 179.3(3)
O16 C123 Fe12 175.5(3)
C220 Fe21 C219 93.89(14)
C220 Fe21 C218 98.98(15)
C219 Fe21 C218 96.37(14)
C220 Fe21 P22 147.41(11)
C219 Fe21 P22 89.54(9)
C218 Fe21 P22 112.85(10)
C220 Fe21 P21 90.05(11)
C219 Fe21 P21 158.38(10)
C218 Fe21 P21 104.00(11)
P22 Fe21 P21 76.03(3)
C220 Fe21 Fe22 94.81(11)
C219 Fe21 Fe22 105.43(9)
C218 Fe21 Fe22 153.29(10)
P22 Fe21 Fe22 53.26(2)
P21 Fe21 Fe22 53.01(2)
C221 Fe22 C222 102.91(15)
C221 Fe22 C223 101.50(15)
C222 Fe22 C223 91.66(15)
C221 Fe22 P21 100.93(11)
C222 Fe22 P21 154.58(11)
C223 Fe22 P21 92.14(10)
C221 Fe22 P22 99.06(11)
C222 Fe22 P22 91.27(10)
C223 Fe22 P22 158.02(11)
P21 Fe22 P22 76.32(3)
C221 Fe22 Fe21 143.37(12)
C222 Fe22 Fe21 101.30(10)
C223 Fe22 Fe21 104.85(10)
P21 Fe22 Fe21 53.50(2)
P22 Fe22 Fe21 53.25(2)
C201 P21 C213 99.11(14)
C201 P21 Fe22 123.93(11)
C213 P21 Fe22 117.15(10)
C201 P21 Fe21 124.86(10)
C213 P21 Fe21 119.09(10)
Fe22 P21 Fe21 73.49(3)
C207 P22 C214 97.46(13)
C207 P22 Fe21 128.76(10)
C214 P22 Fe21 118.75(10)
C207 P22 Fe22 122.11(10)
C214 P22 Fe22 117.43(10)
Fe21 P22 Fe22 73.49(3)
C216 O27 C217 111.3(3)
C213 N2 C214 112.5(2)
C213 N2 C215 113.1(2)
C214 N2 C215 111.9(2)
C213 N2 H2 107(2)
C214 N2 H2 106(3)
C215 N2 H2 106(2)
C202 C201 C206 119.6(3)
C202 C201 P21 119.7(2)
C206 C201 P21 120.6(2)
C201 C202 C203 119.9(3)
C201 C202 H202 120
C203 C202 H202 120
C204 C203 C202 120.0(4)
C204 C203 H203 120
C202 C203 H203 120
C203 C204 C205 120.3(3)
C203 C204 H204 119.8
C205 C204 H204 119.8
C206 C205 C204 120.2(3)
C206 C205 H205 119.9
C204 C205 H205 119.9
C205 C206 C201 119.8(3)
C205 C206 H206 120.1
C201 C206 H206 120.1
C212 C207 C208 119.9(3)
C212 C207 P22 120.4(2)
C208 C207 P22 119.5(2)
C209 C208 C207 120.2(3)
C209 C208 H208 119.9
C207 C208 H208 119.9
C210 C209 C208 120.0(3)
C210 C209 H209 120
C208 C209 H209 120
C209 C210 C211 120.1(3)
C209 C210 H210 119.9
C211 C210 H210 119.9
C210 C211 C212 120.1(3)
C210 C211 H211 119.9
C212 C211 H211 119.9
C207 C212 C211 119.7(3)
C207 C212 H212 120.2
C211 C212 H212 120.2
N2 C213 P21 112.9(2)
N2 C213 H21A 109
P21 C213 H21A 109
N2 C213 H21B 109
P21 C213 H21B 109
H21A C213 H21B 107.8
N2 C214 P22 113.57(19)
N2 C214 H21C 108.9
P22 C214 H21C 108.9
N2 C214 H21D 108.9
P22 C214 H21D 108.9
H21C C214 H21D 107.7
C216 C215 N2 115.3(3)
C216 C215 H21E 108.4
N2 C215 H21E 108.4
C216 C215 H21F 108.4
N2 C215 H21F 108.4
H21E C215 H21F 107.5
O27 C216 C215 108.4(3)
O27 C216 H21G 110
C215 C216 H21G 110
O27 C216 H21H 110
C215 C216 H21H 110
H21G C216 H21H 108.4
O27 C217 H21I 109.5
O27 C217 H21J 109.5
H21I C217 H21J 109.5
O27 C217 H21K 109.5
H21I C217 H21K 109.5
H21J C217 H21K 109.5
O21 C218 Fe21 174.3(3)
O22 C219 Fe21 177.8(3)
O23 C220 Fe21 179.5(3)
O24 C221 Fe22 176.5(3)
O25 C222 Fe22 177.5(3)
O26 C223 Fe22 178.0(3)
F2 B1 F4 109.6(3)
F2 B1 F3 109.0(3)
F4 B1 F3 110.2(3)
F2 B1 F1 109.6(3)
F4 B1 F1 110.0(3)
F3 B1 F1 108.5(3)
F7 B2 F5 109.6(3)
F7 B2 F8 111.0(3)
F5 B2 F8 108.5(3)
F7 B2 F6 110.1(3)
F5 B2 F6 108.9(3)
F8 B2 F6 108.7(3)

loop_
_geom_bond_atom_site_label_1
_geom_bond_atom_site_label_2
_geom_bond_distance
Fe11 C118 1.796(4)
Fe11 C120 1.797(3)
Fe11 C119 1.802(3)
Fe11 P12 2.2035(8)
Fe11 P11 2.2152(9)
Fe11 Fe12 2.6333(6)
Fe12 C123 1.781(3)
Fe12 C121 1.802(3)
Fe12 C122 1.810(3)
Fe12 P11 2.1914(8)
Fe12 P12 2.1989(8)
P11 C101 1.820(3)
P11 C114 1.858(3)
P12 C107 1.819(3)
P12 C113 1.857(3)
O11 C118 1.143(4)
O12 C119 1.140(4)
O13 C120 1.136(4)
O14 C121 1.150(4)
O15 C122 1.143(4)
O16 C123 1.132(4)
O17 C116 1.410(4)
O17 C117 1.421(5)
N1 C113 1.490(4)
N1 C114 1.510(4)
N1 C115 1.512(4)
N1 H1 0.93(4)
C101 C106 1.383(4)
C101 C102 1.390(4)
C102 C103 1.389(5)
C102 H102 0.95
C103 C104 1.392(5)
C103 H103 0.95
C104 C105 1.382(5)
C104 H104 0.95
C105 C106 1.399(5)
C105 H105 0.95
C106 H106 0.95
C107 C108 1.389(4)
C107 C112 1.398(4)
C108 C109 1.393(4)
C108 H108 0.95
C109 C110 1.386(5)
C109 H109 0.95
C110 C111 1.380(5)
C110 H110 0.95
C111 C112 1.389(5)
C111 H111 0.95
C112 H112 0.95
C113 H11A 0.99
C113 H11B 0.99
C114 H11C 0.99
C114 H11D 0.99
C115 C116 1.509(4)
C115 H11E 0.99
C115 H11F 0.99
C116 H11G 0.99
C116 H11H 0.99
C117 H11I 0.98
C117 H11J 0.98
C117 H11K 0.98
Fe21 C220 1.789(3)
Fe21 C219 1.792(3)
Fe21 C218 1.799(3)
Fe21 P22 2.2055(8)
Fe21 P21 2.2128(9)
Fe21 Fe22 2.6392(6)
Fe22 C221 1.780(3)
Fe22 C222 1.809(3)
Fe22 C223 1.811(3)
Fe22 P21 2.1987(9)
Fe22 P22 2.2058(8)
P21 C201 1.814(3)
P21 C213 1.862(3)
P22 C207 1.817(3)
P22 C214 1.853(3)
O21 C218 1.135(4)
O22 C219 1.150(4)
O23 C220 1.146(4)
O24 C221 1.136(4)
O25 C222 1.134(4)
O26 C223 1.135(4)
O27 C216 1.425(4)
O27 C217 1.435(4)
N2 C213 1.493(4)
N2 C214 1.497(4)
N2 C215 1.521(4)
N2 H2 0.80(4)
C201 C202 1.387(5)
C201 C206 1.390(4)
C202 C203 1.398(5)
C202 H202 0.95
C203 C204 1.363(6)
C203 H203 0.95
C204 C205 1.389(6)
C204 H204 0.95
C205 C206 1.384(5)
C205 H205 0.95
C206 H206 0.95
C207 C212 1.388(4)
C207 C208 1.391(4)
C208 C209 1.387(4)
C208 H208 0.95
C209 C210 1.381(5)
C209 H209 0.95
C210 C211 1.388(5)
C210 H210 0.95
C211 C212 1.394(5)
C211 H211 0.95
C212 H212 0.95
C213 H21A 0.99
C213 H21B 0.99
C214 H21C 0.99
C214 H21D 0.99
C215 C216 1.493(5)
C215 H21E 0.99
C215 H21F 0.99
C216 H21G 0.99
C216 H21H 0.99
C217 H21I 0.98
C217 H21J 0.98
C217 H21K 0.98
B1 F2 1.381(4)
B1 F4 1.381(4)
B1 F3 1.383(4)
B1 F1 1.390(4)
B2 F7 1.360(4)
B2 F5 1.382(4)
B2 F8 1.393(4)
B2 F6 1.397(4)

loop_
_geom_hbond_atom_site_label_D
_geom_hbond_atom_site_label_H
_geom_hbond_atom_site_label_A
_geom_hbond_distance_DH
_geom_hbond_distance_HA
_geom_hbond_distance_DA
_geom_hbond_angle_DHA
_geom_hbond_site_symmetry_A
N1 H1 F4 0.93(4) 2.08(4) 2.730(3) 126(3) 1_655
N1 H1 F5 0.93(4) 2.22(4) 2.836(3) 123(3) .
N2 H2 F6 0.80(4) 2.15(4) 2.737(3) 131(3) 2_745
N2 H2 F3 0.80(4) 2.35(3) 2.836(3) 120(3) 2_645

loop_
_geom_torsion_atom_site_label_1
_geom_torsion_atom_site_label_2
_geom_torsion_atom_site_label_3
_geom_torsion_atom_site_label_4
_geom_torsion
C118 Fe11 Fe12 C123 117.3(2)
C120 Fe11 Fe12 C123 -25.3(3)
C119 Fe11 Fe12 C123 -146.54(19)
P12 Fe11 Fe12 C123 41.50(17)
P11 Fe11 Fe12 C123 -59.03(17)
C118 Fe11 Fe12 C121 -9.36(14)
C120 Fe11 Fe12 C121 -151.9(3)
C119 Fe11 Fe12 C121 86.80(14)
P12 Fe11 Fe12 C121 -85.16(11)
P11 Fe11 Fe12 C121 174.32(10)
C118 Fe11 Fe12 C122 -104.67(15)
C120 Fe11 Fe12 C122 112.7(3)
C119 Fe11 Fe12 C122 -8.51(15)
P12 Fe11 Fe12 C122 179.53(11)
P11 Fe11 Fe12 C122 79.01(11)
C118 Fe11 Fe12 P11 176.32(11)
C120 Fe11 Fe12 P11 33.7(2)
C119 Fe11 Fe12 P11 -87.52(10)
P12 Fe11 Fe12 P11 100.52(4)
C118 Fe11 Fe12 P12 75.80(11)
C120 Fe11 Fe12 P12 -66.8(2)
C119 Fe11 Fe12 P12 171.96(10)
P11 Fe11 Fe12 P12 -100.52(4)
C123 Fe12 P11 C101 -91.01(16)
C121 Fe12 P11 C101 109.4(2)
C122 Fe12 P11 C101 10.12(16)
P12 Fe12 P11 C101 175.10(12)
Fe11 Fe12 P11 C101 120.86(12)
C123 Fe12 P11 C114 33.11(15)
C121 Fe12 P11 C114 -126.5(2)
C122 Fe12 P11 C114 134.25(15)
P12 Fe12 P11 C114 -60.77(11)
Fe11 Fe12 P11 C114 -115.02(11)
C123 Fe12 P11 Fe11 148.13(10)
C121 Fe12 P11 Fe11 -11.5(2)
C122 Fe12 P11 Fe11 -110.74(11)
P12 Fe12 P11 Fe11 54.24(3)
C118 Fe11 P11 C101 -129.8(3)
C120 Fe11 P11 C101 74.31(16)
C119 Fe11 P11 C101 -25.73(16)
P12 Fe11 P11 C101 -174.80(12)
Fe12 Fe11 P11 C101 -120.53(12)
C118 Fe11 P11 C114 103.2(3)
C120 Fe11 P11 C114 -52.68(15)
C119 Fe11 P11 C114 -152.72(15)
P12 Fe11 P11 C114 58.21(11)
Fe12 Fe11 P11 C114 112.48(11)
C118 Fe11 P11 Fe12 -9.2(3)
C120 Fe11 P11 Fe12 -165.16(10)
C119 Fe11 P11 Fe12 94.80(11)
P12 Fe11 P11 Fe12 -54.28(3)
C123 Fe12 P12 C107 78.01(16)
C121 Fe12 P12 C107 -26.92(15)
C122 Fe12 P12 C107 -127.0(3)
P11 Fe12 P12 C107 179.78(12)
Fe11 Fe12 P12 C107 -125.59(12)
C123 Fe12 P12 C113 -41.86(15)
C121 Fe12 P12 C113 -146.78(15)
C122 Fe12 P12 C113 113.2(3)
P11 Fe12 P12 C113 59.91(11)
Fe11 Fe12 P12 C113 114.54(11)
C123 Fe12 P12 Fe11 -156.40(10)
C121 Fe12 P12 Fe11 98.68(10)
C122 Fe12 P12 Fe11 -1.4(3)
P11 Fe12 P12 Fe11 -54.63(3)
C118 Fe11 P12 C107 6.11(17)
C120 Fe11 P12 C107 -90.30(18)
C119 Fe11 P12 C107 101.6(2)
P11 Fe11 P12 C107 170.24(14)
Fe12 Fe11 P12 C107 116.27(14)
C118 Fe11 P12 C113 136.67(16)
C120 Fe11 P12 C113 40.26(17)
C119 Fe11 P12 C113 -127.8(2)
P11 Fe11 P12 C113 -59.20(12)
Fe12 Fe11 P12 C113 -113.17(12)
C118 Fe11 P12 Fe12 -110.16(11)
C120 Fe11 P12 Fe12 153.43(12)
C119 Fe11 P12 Fe12 -14.64(19)
P11 Fe11 P12 Fe12 53.97(3)
C114 P11 C101 C106 94.1(3)
Fe12 P11 C101 C106 -133.9(2)
Fe11 P11 C101 C106 -41.1(3)
C114 P11 C101 C102 -82.9(3)
Fe12 P11 C101 C102 49.0(3)
Fe11 P11 C101 C102 141.8(2)
C106 C101 C102 C103 -0.5(5)
P11 C101 C102 C103 176.5(3)
C101 C102 C103 C104 -0.4(5)
C102 C103 C104 C105 1.6(5)
C103 C104 C105 C106 -1.7(5)
C102 C101 C106 C105 0.4(5)
P11 C101 C106 C105 -176.6(2)
C104 C105 C106 C101 0.7(5)
C113 P12 C107 C108 -86.7(3)
Fe12 P12 C107 C108 144.1(2)
Fe11 P12 C107 C108 51.2(3)
C113 P12 C107 C112 89.4(3)
Fe12 P12 C107 C112 -39.9(3)
Fe11 P12 C107 C112 -132.8(2)
C112 C107 C108 C109 1.0(5)
P12 C107 C108 C109 177.0(2)
C107 C108 C109 C110 -0.8(5)
C108 C109 C110 C111 -0.3(5)
C109 C110 C111 C112 1.2(5)
C110 C111 C112 C107 -1.0(5)
C108 C107 C112 C111 -0.1(5)
P12 C107 C112 C111 -176.2(3)
C114 N1 C113 P12 57.5(3)
C115 N1 C113 P12 -173.9(2)
C107 P12 C113 N1 158.8(2)
Fe12 P12 C113 N1 -70.2(2)
Fe11 P12 C113 N1 15.6(3)
C113 N1 C114 P11 -58.3(3)
C115 N1 C114 P11 173.6(2)
C101 P11 C114 N1 -151.8(2)
Fe12 P11 C114 N1 72.1(2)
Fe11 P11 C114 N1 -13.5(2)
C113 N1 C115 C116 -56.3(3)
C114 N1 C115 C116 72.4(3)
C117 O17 C116 C115 179.5(3)
N1 C115 C116 O17 81.6(3)
C220 Fe21 Fe22 C221 139.6(2)
C219 Fe21 Fe22 C221 -125.04(19)
C218 Fe21 Fe22 C221 18.5(3)
P22 Fe21 Fe22 C221 -47.54(17)
P21 Fe21 Fe22 C221 53.13(17)
C220 Fe21 Fe22 C222 -89.84(15)
C219 Fe21 Fe22 C222 5.55(14)
C218 Fe21 Fe22 C222 149.1(3)
P22 Fe21 Fe22 C222 83.05(10)
P21 Fe21 Fe22 C222 -176.28(10)
C220 Fe21 Fe22 C223 4.95(16)
C219 Fe21 Fe22 C223 100.34(15)
C218 Fe21 Fe22 C223 -116.1(3)
P22 Fe21 Fe22 C223 177.84(12)
P21 Fe21 Fe22 C223 -81.48(12)
C220 Fe21 Fe22 P21 86.43(11)
C219 Fe21 Fe22 P21 -178.18(10)
C218 Fe21 Fe22 P21 -34.6(2)
P22 Fe21 Fe22 P21 -100.68(4)
C220 Fe21 Fe22 P22 -172.89(11)
C219 Fe21 Fe22 P22 -77.50(10)
C218 Fe21 Fe22 P22 66.1(2)
P21 Fe21 Fe22 P22 100.68(4)
C221 Fe22 P21 C201 87.81(16)
C222 Fe22 P21 C201 -112.7(3)
C223 Fe22 P21 C201 -14.33(17)
P22 Fe22 P21 C201 -175.41(12)
Fe21 Fe22 P21 C201 -121.28(12)
C221 Fe22 P21 C213 -36.21(16)
C222 Fe22 P21 C213 123.2(3)
C223 Fe22 P21 C213 -138.36(16)
P22 Fe22 P21 C213 60.57(11)
Fe21 Fe22 P21 C213 114.70(12)
C221 Fe22 P21 Fe21 -150.91(11)
C222 Fe22 P21 Fe21 8.5(2)
C223 Fe22 P21 Fe21 106.94(12)
P22 Fe22 P21 Fe21 -54.13(3)
C220 Fe21 P21 C201 24.22(17)
C219 Fe21 P21 C201 125.0(3)
C218 Fe21 P21 C201 -75.05(16)
P22 Fe21 P21 C201 174.44(13)
Fe22 Fe21 P21 C201 120.21(13)
C220 Fe21 P21 C213 151.69(15)
C219 Fe21 P21 C213 -107.6(3)
C218 Fe21 P21 C213 52.42(15)
P22 Fe21 P21 C213 -58.08(11)
Fe22 Fe21 P21 C213 -112.32(12)
C220 Fe21 P21 Fe22 -95.99(11)
C219 Fe21 P21 Fe22 4.8(3)
C218 Fe21 P21 Fe22 164.75(10)
P22 Fe21 P21 Fe22 54.24(3)
C220 Fe21 P22 C207 -105.0(2)
C219 Fe21 P22 C207 -8.48(16)
C218 Fe21 P22 C207 88.24(17)
P21 Fe21 P22 C207 -172.22(13)
Fe22 Fe21 P22 C207 -118.23(13)
C220 Fe21 P22 C214 125.9(2)
C219 Fe21 P22 C214 -137.58(15)
C218 Fe21 P22 C214 -40.86(17)
P21 Fe21 P22 C214 58.69(12)
Fe22 Fe21 P22 C214 112.67(12)
C220 Fe21 P22 Fe22 13.2(2)
C219 Fe21 P22 Fe22 109.76(10)
C218 Fe21 P22 Fe22 -153.53(11)
P21 Fe21 P22 Fe22 -53.98(3)
C221 Fe22 P22 C207 -80.67(16)
C222 Fe22 P22 C207 22.62(15)
C223 Fe22 P22 C207 120.2(3)
P21 Fe22 P22 C207 -179.80(12)
Fe21 Fe22 P22 C207 125.80(12)
C221 Fe22 P22 C214 39.23(15)
C222 Fe22 P22 C214 142.52(14)
C223 Fe22 P22 C214 -119.9(3)
P21 Fe22 P22 C214 -59.90(11)
Fe21 Fe22 P22 C214 -114.30(11)
C221 Fe22 P22 Fe21 153.53(11)
C222 Fe22 P22 Fe21 -103.18(10)
C223 Fe22 P22 Fe21 -5.6(3)
P21 Fe22 P22 Fe21 54.39(3)
C213 P21 C201 C202 83.4(3)
Fe22 P21 C201 C202 -48.3(3)
Fe21 P21 C201 C202 -141.2(2)
C213 P21 C201 C206 -93.4(3)
Fe22 P21 C201 C206 134.9(2)
Fe21 P21 C201 C206 42.0(3)
C206 C201 C202 C203 1.3(5)
P21 C201 C202 C203 -175.5(3)
C201 C202 C203 C204 -1.6(6)
C202 C203 C204 C205 0.4(6)
C203 C204 C205 C206 1.1(6)
C204 C205 C206 C201 -1.4(5)
C202 C201 C206 C205 0.2(5)
P21 C201 C206 C205 177.0(2)
C214 P22 C207 C212 87.3(3)
Fe21 P22 C207 C212 -49.4(3)
Fe22 P22 C207 C212 -143.6(2)
C214 P22 C207 C208 -87.0(2)
Fe21 P22 C207 C208 136.4(2)
Fe22 P22 C207 C208 42.1(3)
C212 C207 C208 C209 0.5(4)
P22 C207 C208 C209 174.7(2)
C207 C208 C209 C210 -0.1(5)
C208 C209 C210 C211 -0.2(5)
C209 C210 C211 C212 0.1(5)
C208 C207 C212 C211 -0.6(4)
P22 C207 C212 C211 -174.8(2)
C210 C211 C212 C207 0.3(5)
C214 N2 C213 P21 59.1(3)
C215 N2 C213 P21 -173.0(2)
C201 P21 C213 N2 151.7(2)
Fe22 P21 C213 N2 -72.5(2)
Fe21 P21 C213 N2 12.9(2)
C213 N2 C214 P22 -58.6(3)
C215 N2 C214 P22 172.9(2)
C207 P22 C214 N2 -157.0(2)
Fe21 P22 C214 N2 -14.6(3)
Fe22 P22 C214 N2 70.8(2)
C213 N2 C215 C216 -71.7(3)
C214 N2 C215 C216 56.5(4)
C217 O27 C216 C215 -179.3(3)
N2 C215 C216 O27 -81.0(3)
